data_4123160
loop_
_publ_author_name
'Mou, Zhongyu'
'Uchida, Kazuyuki'
'Kubo, Takashi'
'Kertesz, Miklos'

_publ_section_title
;
 Evidence of \s- and \p-Dimerization in a Series of Phenalenyls.
;
_journal_name_full 'Journal of the American Chemical Society'
_journal_page_first 141216073244005
_journal_paper_doi 10.1021/ja509243p
_journal_year 2014
_chemical_formula_sum 'C16 H15'
_chemical_formula_weight 207.28
_chemical_name_systematic
; 
 ? 
;
_space_group_IT_number 1
_symmetry_cell_setting triclinic
_symmetry_space_group_name_Hall 'P 1'
_symmetry_space_group_name_H-M 'P 1'
_atom_sites_solution_hydrogens geom
_atom_sites_solution_primary direct
_atom_sites_solution_secondary difmap
_audit_creation_method SHELXL-97
_cell_angle_alpha 61.817(4)
_cell_angle_beta 75.861(4)
_cell_angle_gamma 78.188(4)
_cell_formula_units_Z 2
_cell_length_a 8.1570(13)
_cell_length_b 8.8163(13)
_cell_length_c 9.1728(15)
_cell_measurement_reflns_used 2330
_cell_measurement_temperature 100(2)
_cell_measurement_theta_max 54.74
_cell_measurement_theta_min 6.48
_cell_volume 560.75(15)
_computing_cell_refinement PROCESS-AUTO
_computing_data_collection PROCESS-AUTO
_computing_data_reduction 'teXsan Ver. 2.0'
_computing_publication_material 'teXsan Ver. 2.0'
_computing_structure_refinement SHELXL97
_computing_structure_solution SHELXS97
_diffrn_ambient_temperature 100(2)
_diffrn_measured_fraction_theta_full 0.991
_diffrn_measured_fraction_theta_max 0.991
_diffrn_measurement_device_type 'Rigaku RAXIS-RAPID Imaging Plate'
_diffrn_measurement_method \w
_diffrn_radiation_monochromator graphite
_diffrn_radiation_source 'fine-focus sealed tube'
_diffrn_radiation_type MoK\a
_diffrn_radiation_wavelength 0.71075
_diffrn_reflns_av_R_equivalents 0.0383
_diffrn_reflns_av_sigmaI/netI 0.0592
_diffrn_reflns_limit_h_max 10
_diffrn_reflns_limit_h_min -10
_diffrn_reflns_limit_k_max 11
_diffrn_reflns_limit_k_min -11
_diffrn_reflns_limit_l_max 11
_diffrn_reflns_limit_l_min -11
_diffrn_reflns_number 5481
_diffrn_reflns_theta_full 27.44
_diffrn_reflns_theta_max 27.44
_diffrn_reflns_theta_min 3.24
_exptl_absorpt_coefficient_mu 0.069
_exptl_absorpt_correction_type none
_exptl_crystal_colour violet
_exptl_crystal_density_diffrn 1.228
_exptl_crystal_density_method 'not measured'
_exptl_crystal_description platelet
_exptl_crystal_F_000 222
_exptl_crystal_size_max 0.20
_exptl_crystal_size_mid 0.20
_exptl_crystal_size_min 0.10
_refine_diff_density_max 0.431
_refine_diff_density_min -0.280
_refine_diff_density_rms 0.065
_refine_ls_abs_structure_details 'Flack H D (1983), Acta Cryst. A39, 876-881'
_refine_ls_abs_structure_Flack -10(10)
_refine_ls_extinction_method none
_refine_ls_goodness_of_fit_ref 0.930
_refine_ls_hydrogen_treatment noref
_refine_ls_matrix_type full
_refine_ls_number_parameters 295
_refine_ls_number_reflns 4128
_refine_ls_number_restraints 3
_refine_ls_restrained_S_all 0.930
_refine_ls_R_factor_all 0.1255
_refine_ls_R_factor_gt 0.0606
_refine_ls_shift/su_max 0.012
_refine_ls_shift/su_mean 0.003
_refine_ls_structure_factor_coef Fsqd
_refine_ls_weighting_details 'calc w=1/[\s^2^(Fo^2^)+(0.1749P)^2^+0.0000P] where P=(Fo^2^+2Fc^2^)/3'
_refine_ls_weighting_scheme calc
_refine_ls_wR_factor_gt 0.1705
_refine_ls_wR_factor_ref 0.2669
_reflns_number_gt 2005
_reflns_number_total 4128
_reflns_threshold_expression >2sigma(I)
_cod_data_source_file MePLY-Pi.cif
_cod_data_source_block MePLY-Pi
_cod_database_code 4123160

loop_
_symmetry_equiv_pos_as_xyz
'x, y, z'

loop_
_atom_site_label
_atom_site_type_symbol
_atom_site_fract_x
_atom_site_fract_y
_atom_site_fract_z
_atom_site_U_iso_or_equiv
_atom_site_adp_type
_atom_site_occupancy
_atom_site_symmetry_multiplicity
_atom_site_calc_flag
_atom_site_refinement_flags
C1 C 0.2342(3) 0.2012(2) 0.5862(3) 0.0218(6) Uani 1 1 d .
H1 H 0.1955 0.1847 0.6986 0.026 Uiso 1 1 calc R
C2 C 0.3659(3) 0.0848(3) 0.5517(3) 0.0264(7) Uani 1 1 d .
C3 C 0.4175(3) 0.1095(3) 0.3904(3) 0.0235(7) Uani 1 1 d .
H2 H 0.5053 0.0303 0.3679 0.028 Uiso 1 1 calc R
C4 C 0.3468(3) 0.2476(2) 0.2541(3) 0.0244(7) Uani 1 1 d .
C5 C 0.3970(3) 0.2707(2) 0.0863(2) 0.0223(7) Uani 1 1 d .
H3 H 0.4848 0.1924 0.0622 0.027 Uiso 1 1 calc R
C6 C 0.3231(3) 0.4018(3) -0.0415(3) 0.0259(7) Uani 1 1 d .
C7 C 0.1900(3) 0.5153(3) -0.0054(3) 0.0237(7) Uani 1 1 d .
H4 H 0.1361 0.6044 -0.0941 0.028 Uiso 1 1 calc R
C8 C 0.1354(3) 0.5012(2) 0.1544(3) 0.0212(6) Uani 1 1 d .
C9 C -0.0036(3) 0.6126(2) 0.1962(3) 0.0204(6) Uani 1 1 d .
H5 H -0.0628 0.7003 0.1110 0.024 Uiso 1 1 calc R
C10 C -0.0509(3) 0.5927(2) 0.3579(3) 0.0245(7) Uani 1 1 d .
C11 C 0.0239(3) 0.4594(2) 0.4874(2) 0.0199(6) Uani 1 1 d .
H6 H -0.0152 0.4456 0.5989 0.024 Uiso 1 1 calc R
C12 C 0.1598(3) 0.3415(2) 0.4553(3) 0.0245(7) Uani 1 1 d .
C13 C 0.2131(2) 0.3648(2) 0.2916(3) 0.0175(6) Uani 1 1 d .
C14 C 0.4386(3) -0.0681(3) 0.6960(3) 0.0330(8) Uani 1 1 d .
H7 H 0.3956 -0.1737 0.7169 0.049 Uiso 1 1 calc R
H8 H 0.4043 -0.0496 0.7971 0.049 Uiso 1 1 calc R
H9 H 0.5629 -0.0798 0.6676 0.049 Uiso 1 1 calc R
C15 C 0.3759(3) 0.4229(3) -0.2202(3) 0.0280(8) Uani 1 1 d .
H10 H 0.4433 0.5214 -0.2874 0.042 Uiso 1 1 calc R
H11 H 0.2742 0.4436 -0.2687 0.042 Uiso 1 1 calc R
H12 H 0.4441 0.3175 -0.2197 0.042 Uiso 1 1 calc R
C16 C -0.1989(3) 0.7120(3) 0.3989(3) 0.0289(7) Uani 1 1 d .
H13 H -0.2222 0.8135 0.2949 0.043 Uiso 1 1 calc R
H14 H -0.1691 0.7493 0.4734 0.043 Uiso 1 1 calc R
H15 H -0.3002 0.6496 0.4547 0.043 Uiso 1 1 calc R
C17 C 0.7622(3) 0.2241(3) 0.5398(3) 0.0233(7) Uani 1 1 d .
H16 H 0.6758 0.3040 0.5629 0.028 Uiso 1 1 calc R
C18 C 0.8388(3) 0.0857(3) 0.6741(3) 0.0191(6) Uani 1 1 d .
C19 C 0.9672(3) -0.0237(2) 0.6361(3) 0.0199(6) Uani 1 1 d .
H17 H 1.0215 -0.1133 0.7243 0.024 Uiso 1 1 calc R
C20 C 1.0241(3) -0.0101(3) 0.4696(3) 0.0216(7) Uani 1 1 d .
C21 C 1.1557(3) -0.1203(3) 0.4305(3) 0.0245(8) Uani 1 1 d .
H18 H 1.2074 -0.2118 0.5195 0.029 Uiso 1 1 calc R
C22 C 1.2163(3) -0.1045(3) 0.2679(3) 0.0232(7) Uani 1 1 d .
C23 C 1.1374(3) 0.0347(3) 0.1394(3) 0.0256(7) Uani 1 1 d .
H19 H 1.1772 0.0516 0.0270 0.031 Uiso 1 1 calc R
C24 C 1.0036(3) 0.1491(3) 0.1698(3) 0.0212(6) Uani 1 1 d .
C25 C 0.9265(3) 0.2942(3) 0.0412(3) 0.0239(7) Uani 1 1 d .
H20 H 0.9675 0.3147 -0.0721 0.029 Uiso 1 1 calc R
C26 C 0.7952(3) 0.4062(3) 0.0737(3) 0.0222(7) Uani 1 1 d .
C27 C 0.7383(3) 0.3840(3) 0.2402(3) 0.0233(7) Uani 1 1 d .
H21 H 0.6500 0.4629 0.2625 0.028 Uiso 1 1 calc R
C28 C 0.8119(3) 0.2444(3) 0.3748(3) 0.0171(6) Uani 1 1 d .
C29 C 0.9437(3) 0.1283(3) 0.3403(3) 0.0199(7) Uani 1 1 d .
C30 C 0.7814(4) 0.0655(3) 0.8488(3) 0.0322(8) Uani 1 1 d .
H22 H 0.6744 0.0123 0.8964 0.048 Uiso 1 1 calc R
H23 H 0.7640 0.1793 0.8477 0.048 Uiso 1 1 calc R
H24 H 0.8680 -0.0085 0.9172 0.048 Uiso 1 1 calc R
C31 C 1.3591(3) -0.2243(3) 0.2318(3) 0.0310(8) Uani 1 1 d .
H25 H 1.4672 -0.1913 0.2308 0.046 Uiso 1 1 calc R
H26 H 1.3587 -0.2173 0.1221 0.046 Uiso 1 1 calc R
H27 H 1.3453 -0.3430 0.3188 0.046 Uiso 1 1 calc R
C32 C 0.7172(3) 0.5585(3) -0.0673(3) 0.0279(8) Uani 1 1 d .
H28 H 0.7976 0.6460 -0.1308 0.042 Uiso 1 1 calc R
H29 H 0.6123 0.6088 -0.0202 0.042 Uiso 1 1 calc R
H30 H 0.6913 0.5193 -0.1421 0.042 Uiso 1 1 calc R

loop_
_atom_site_aniso_label
_atom_site_aniso_U_11
_atom_site_aniso_U_22
_atom_site_aniso_U_33
_atom_site_aniso_U_23
_atom_site_aniso_U_13
_atom_site_aniso_U_12
C1 0.0186(11) 0.0201(8) 0.0280(9) -0.0135(7) -0.0030(8) 0.0014(8)
C2 0.0317(12) 0.0147(8) 0.0329(10) -0.0096(7) -0.0089(9) -0.0005(9)
C3 0.0143(10) 0.0233(9) 0.0328(10) -0.0141(7) -0.0094(8) 0.0089(8)
C4 0.0259(12) 0.0173(8) 0.0298(10) -0.0112(7) -0.0041(9) -0.0007(9)
C5 0.0181(11) 0.0233(8) 0.0207(9) -0.0124(7) 0.0120(8) -0.0043(9)
C6 0.0319(13) 0.0248(10) 0.0147(9) -0.0041(7) -0.0009(9) -0.0061(10)
C7 0.0119(10) 0.0230(9) 0.0276(11) -0.0051(8) -0.0032(9) -0.0002(9)
C8 0.0189(10) 0.0162(8) 0.0263(10) -0.0055(7) -0.0077(8) -0.0029(8)
C9 0.0118(9) 0.0136(8) 0.0361(10) -0.0116(7) -0.0112(8) 0.0080(8)
C10 0.0302(11) 0.0085(7) 0.0351(10) -0.0084(7) -0.0117(9) 0.0015(8)
C11 0.0206(10) 0.0229(8) 0.0226(8) -0.0164(6) -0.0031(8) 0.0002(8)
C12 0.0221(11) 0.0085(8) 0.0370(11) -0.0056(7) -0.0039(9) -0.0025(8)
C13 0.0070(9) 0.0124(8) 0.0308(10) -0.0087(6) -0.0052(8) 0.0042(7)
C14 0.0357(13) 0.0320(11) 0.0304(11) -0.0118(9) -0.0107(10) -0.0012(11)
C15 0.0182(11) 0.0401(11) 0.0169(9) -0.0111(8) 0.0088(9) -0.0033(10)
C16 0.0374(14) 0.0237(8) 0.0310(9) -0.0207(7) -0.0049(9) 0.0064(10)
C17 0.0234(11) 0.0142(9) 0.0331(11) -0.0064(8) -0.0172(9) 0.0009(9)
C18 0.0172(11) 0.0174(9) 0.0250(10) -0.0095(7) -0.0030(9) -0.0069(9)
C19 0.0344(13) 0.0131(9) 0.0125(9) -0.0024(7) -0.0073(9) -0.0077(9)
C20 0.0219(12) 0.0190(9) 0.0258(10) -0.0115(8) -0.0029(9) -0.0035(9)
C21 0.0338(14) 0.0160(10) 0.0141(10) 0.0010(8) 0.0017(10) -0.0092(10)
C22 0.0159(11) 0.0293(10) 0.0239(10) -0.0145(8) 0.0046(9) -0.0039(9)
C23 0.0353(14) 0.0225(10) 0.0210(10) -0.0094(8) -0.0035(10) -0.0093(10)
C24 0.0229(12) 0.0328(10) 0.0136(8) -0.0159(7) -0.0030(8) -0.0013(9)
C25 0.0308(13) 0.0280(11) 0.0137(9) -0.0062(8) -0.0053(9) -0.0108(10)
C26 0.0190(11) 0.0295(11) 0.0143(10) -0.0044(8) -0.0067(9) -0.0038(10)
C27 0.0286(13) 0.0151(9) 0.0217(11) -0.0039(8) -0.0033(10) -0.0054(9)
C28 0.0120(10) 0.0183(9) 0.0187(10) -0.0054(7) -0.0039(8) -0.0026(8)
C29 0.0249(12) 0.0162(9) 0.0169(10) -0.0048(7) 0.0003(9) -0.0097(9)
C30 0.0462(16) 0.0193(11) 0.0324(12) -0.0089(9) -0.0176(11) 0.0002(11)
C31 0.0243(13) 0.0262(12) 0.0340(13) -0.0086(10) -0.0014(11) -0.0021(11)
C32 0.0280(13) 0.0267(12) 0.0231(11) -0.0046(9) -0.0122(10) 0.0024(11)

loop_
_atom_type_symbol
_atom_type_description
_atom_type_scat_dispersion_real
_atom_type_scat_dispersion_imag
_atom_type_scat_source
C C 0.0033 0.0016 'International Tables Vol C Tables 4.2.6.8 and 6.1.1.4'
H H 0.0000 0.0000 'International Tables Vol C Tables 4.2.6.8 and 6.1.1.4'

loop_
_geom_angle_atom_site_label_1
_geom_angle_atom_site_label_2
_geom_angle_atom_site_label_3
_geom_angle
C12 C1 C2 120.6(2)
C12 C1 H1 119.7
C2 C1 H1 119.7
C3 C2 C1 118.64(19)
C3 C2 C14 122.1(2)
C1 C2 C14 119.2(2)
C2 C3 C4 123.2(2)
C2 C3 H2 118.4
C4 C3 H2 118.4
C3 C4 C5 123.3(2)
C3 C4 C13 117.4(2)
C5 C4 C13 119.32(18)
C6 C5 C4 122.0(2)
C6 C5 H3 119.0
C4 C5 H3 119.0
C5 C6 C7 119.1(2)
C5 C6 C15 121.4(2)
C7 C6 C15 119.51(19)
C8 C7 C6 122.10(19)
C8 C7 H4 118.9
C6 C7 H4 118.9
C7 C8 C13 119.88(19)
C7 C8 C9 123.38(18)
C13 C8 C9 116.7(2)
C10 C9 C8 120.53(18)
C10 C9 H5 119.7
C8 C9 H5 119.7
C9 C10 C11 121.5(2)
C9 C10 C16 119.50(18)
C11 C10 C16 118.8(2)
C10 C11 C12 120.7(2)
C10 C11 H6 119.6
C12 C11 H6 119.6
C13 C12 C1 120.17(19)
C13 C12 C11 118.14(18)
C1 C12 C11 121.6(2)
C12 C13 C4 120.03(18)
C12 C13 C8 122.29(19)
C4 C13 C8 117.7(2)
C2 C14 H7 109.5
C2 C14 H8 109.5
H7 C14 H8 109.5
C2 C14 H9 109.5
H7 C14 H9 109.5
H8 C14 H9 109.5
C6 C15 H10 109.5
C6 C15 H11 109.5
H10 C15 H11 109.5
C6 C15 H12 109.5
H10 C15 H12 109.5
H11 C15 H12 109.5
C10 C16 H13 109.5
C10 C16 H14 109.5
H13 C16 H14 109.5
C10 C16 H15 109.5
H13 C16 H15 109.5
H14 C16 H15 109.5
C28 C17 C18 121.3(2)
C28 C17 H16 119.3
C18 C17 H16 119.3
C19 C18 C17 118.0(2)
C19 C18 C30 121.78(19)
C17 C18 C30 120.2(2)
C18 C19 C20 123.35(19)
C18 C19 H17 118.3
C20 C19 H17 118.3
C21 C20 C29 119.8(2)
C21 C20 C19 123.4(2)
C29 C20 C19 116.7(2)
C20 C21 C22 124.0(2)
C20 C21 H18 118.0
C22 C21 H18 118.0
C21 C22 C23 116.0(2)
C21 C22 C31 122.1(2)
C23 C22 C31 121.9(2)
C24 C23 C22 123.1(2)
C24 C23 H19 118.5
C22 C23 H19 118.5
C23 C24 C25 123.9(2)
C23 C24 C29 119.35(19)
C25 C24 C29 116.7(2)
C26 C25 C24 123.0(2)
C26 C25 H20 118.5
C24 C25 H20 118.5
C25 C26 C27 119.5(2)
C25 C26 C32 121.0(2)
C27 C26 C32 119.3(2)
C26 C27 C28 120.6(2)
C26 C27 H21 119.7
C28 C27 H21 119.7
C17 C28 C29 119.12(19)
C17 C28 C27 121.5(2)
C29 C28 C27 119.3(2)
C28 C29 C20 121.4(2)
C28 C29 C24 120.81(19)
C20 C29 C24 117.8(2)
C18 C30 H22 109.5
C18 C30 H23 109.5
H22 C30 H23 109.5
C18 C30 H24 109.5
H22 C30 H24 109.5
H23 C30 H24 109.5
C22 C31 H25 109.5
C22 C31 H26 109.5
H25 C31 H26 109.5
C22 C31 H27 109.5
H25 C31 H27 109.5
H26 C31 H27 109.5
C26 C32 H28 109.5
C26 C32 H29 109.5
H28 C32 H29 109.5
C26 C32 H30 109.5
H28 C32 H30 109.5
H29 C32 H30 109.5

loop_
_geom_bond_atom_site_label_1
_geom_bond_atom_site_label_2
_geom_bond_distance
C1 C12 1.409(3)
C1 C2 1.413(3)
C1 H1 0.9500
C2 C3 1.358(3)
C2 C14 1.513(3)
C3 C4 1.416(3)
C3 H2 0.9500
C4 C5 1.417(3)
C4 C13 1.438(3)
C5 C6 1.361(3)
C5 H3 0.9500
C6 C7 1.408(3)
C6 C15 1.518(3)
C7 C8 1.376(3)
C7 H4 0.9500
C8 C13 1.442(3)
C8 C9 1.444(3)
C9 C10 1.372(3)
C9 H5 0.9500
C10 C11 1.381(3)
C10 C16 1.528(3)
C11 C12 1.433(3)
C11 H6 0.9500
C12 C13 1.383(3)
C14 H7 0.9800
C14 H8 0.9800
C14 H9 0.9800
C15 H10 0.9800
C15 H11 0.9800
C15 H12 0.9800
C16 H13 0.9800
C16 H14 0.9800
C16 H15 0.9800
C17 C28 1.400(3)
C17 C18 1.429(3)
C17 H16 0.9500
C18 C19 1.369(3)
C18 C30 1.489(4)
C19 C20 1.437(3)
C19 H17 0.9500
C20 C21 1.393(3)
C20 C29 1.418(3)
C21 C22 1.400(3)
C21 H18 0.9500
C22 C23 1.411(3)
C22 C31 1.489(3)
C23 C24 1.397(3)
C23 H19 0.9500
C24 C25 1.425(3)
C24 C29 1.453(3)
C25 C26 1.378(3)
C25 H20 0.9500
C26 C27 1.412(3)
C26 C32 1.514(3)
C27 C28 1.423(3)
C27 H21 0.9500
C28 C29 1.412(3)
C30 H22 0.9800
C30 H23 0.9800
C30 H24 0.9800
C31 H25 0.9800
C31 H26 0.9800
C31 H27 0.9800
C32 H28 0.9800
C32 H29 0.9800
C32 H30 0.9800

loop_
_geom_torsion_atom_site_label_1
_geom_torsion_atom_site_label_2
_geom_torsion_atom_site_label_3
_geom_torsion_atom_site_label_4
_geom_torsion
C12 C1 C2 C3 -0.9(4)
C12 C1 C2 C14 -177.9(2)
C1 C2 C3 C4 0.6(4)
C14 C2 C3 C4 177.4(2)
C2 C3 C4 C5 -178.1(2)
C2 C3 C4 C13 -0.5(4)
C3 C4 C5 C6 178.0(2)
C13 C4 C5 C6 0.5(4)
C4 C5 C6 C7 -1.6(4)
C4 C5 C6 C15 -178.8(2)
C5 C6 C7 C8 2.0(4)
C15 C6 C7 C8 179.3(2)
C6 C7 C8 C13 -1.2(4)
C6 C7 C8 C9 -178.3(2)
C7 C8 C9 C10 -179.5(2)
C13 C8 C9 C10 3.4(3)
C8 C9 C10 C11 -4.6(4)
C8 C9 C10 C16 -179.8(2)
C9 C10 C11 C12 3.0(4)
C16 C10 C11 C12 178.3(2)
C2 C1 C12 C13 1.2(4)
C2 C1 C12 C11 178.8(2)
C10 C11 C12 C13 -0.3(4)
C10 C11 C12 C1 -177.9(2)
C1 C12 C13 C4 -1.1(4)
C11 C12 C13 C4 -178.8(2)
C1 C12 C13 C8 176.9(2)
C11 C12 C13 C8 -0.7(4)
C3 C4 C13 C12 0.8(3)
C5 C4 C13 C12 178.4(2)
C3 C4 C13 C8 -177.4(2)
C5 C4 C13 C8 0.3(3)
C7 C8 C13 C12 -178.0(2)
C9 C8 C13 C12 -0.8(3)
C7 C8 C13 C4 0.1(3)
C9 C8 C13 C4 177.3(2)
C28 C17 C18 C19 2.3(4)
C28 C17 C18 C30 -179.0(2)
C17 C18 C19 C20 -2.4(4)
C30 C18 C19 C20 178.9(2)
C18 C19 C20 C21 179.4(2)
C18 C19 C20 C29 1.9(4)
C29 C20 C21 C22 -0.1(4)
C19 C20 C21 C22 -177.6(3)
C20 C21 C22 C23 0.9(4)
C20 C21 C22 C31 179.2(3)
C21 C22 C23 C24 -1.7(4)
C31 C22 C23 C24 -179.9(3)
C22 C23 C24 C25 177.6(3)
C22 C23 C24 C29 1.5(4)
C23 C24 C25 C26 -179.6(3)
C29 C24 C25 C26 -3.4(4)
C24 C25 C26 C27 3.4(4)
C24 C25 C26 C32 -179.9(2)
C25 C26 C27 C28 -1.8(4)
C32 C26 C27 C28 -178.5(2)
C18 C17 C28 C29 -1.8(4)
C18 C17 C28 C27 -178.8(2)
C26 C27 C28 C17 177.4(2)
C26 C27 C28 C29 0.3(4)
C17 C28 C29 C20 1.2(4)
C27 C28 C29 C20 178.3(2)
C17 C28 C29 C24 -177.5(2)
C27 C28 C29 C24 -0.5(4)
C21 C20 C29 C28 -178.9(2)
C19 C20 C29 C28 -1.2(4)
C21 C20 C29 C24 -0.1(4)
C19 C20 C29 C24 177.6(2)
C23 C24 C29 C28 178.2(2)
C25 C24 C29 C28 1.9(4)
C23 C24 C29 C20 -0.6(4)
C25 C24 C29 C20 -176.9(2)
